data_4301798
loop_
_publ_author_name
'Priyabrata Banerjee'
'Anna Company'
'Thomas Weyherm\"uller'
'Eckhard Bill'
'Corinna R. Hess'

_publ_section_title
;
Zn and Fe Complexes Containing a Redox Active Macrocyclic Biquinazoline
Ligand
;
_journal_name_full 'Inorganic Chemistry'
_journal_page_first 2944
_journal_page_last 2955
_journal_paper_doi 10.1021/ic8020172
_journal_volume 48
_journal_year 2009
_chemical_formula_moiety '[C33 H33 Cl N8 Zn], 0.6 (C H2 Cl2), 0.4 ( H2 O)'
_chemical_formula_sum 'C33.6 H35 Cl2.2 N8 O0.4 Zn'
_chemical_formula_weight 700.66
_chemical_name_systematic
; 
 ? 
;
_space_group_IT_number 14
_symmetry_cell_setting monoclinic
_symmetry_space_group_name_Hall '-P 2ybc'
_symmetry_space_group_name_H-M 'P 1 21/c 1'
_atom_sites_solution_hydrogens geom
_atom_sites_solution_primary direct
_atom_sites_solution_secondary difmap
_audit_creation_method SHELXL-97
_cell_angle_alpha 90.00
_cell_angle_beta 110.843(3)
_cell_angle_gamma 90.00
_cell_formula_units_Z 4
_cell_length_a 11.1513(4)
_cell_length_b 21.3607(9)
_cell_length_c 15.4174(6)
_cell_measurement_temperature 100(2)
_cell_volume 3432.1(2)
_computing_cell_refinement 'Bruker AXS Collect Software'
_computing_data_collection 'Bruker AXS Collect Software'
_computing_data_reduction 'Bruker AXS Collect Software'
_computing_structure_refinement 'SHELXL-97 (Sheldrick, 1997)'
_computing_structure_solution 'SHELXS-97 (Sheldrick, 1990)'
_diffrn_ambient_temperature 100(2)
_diffrn_measured_fraction_theta_full 0.998
_diffrn_measured_fraction_theta_max 0.998
_diffrn_measurement_device_type 'Bruker-Nonius KappaCCD'
_diffrn_measurement_method '1355 images at 0.5 deg. stepwise rotation in omega and phi, 40 sec./frame'
_diffrn_radiation_monochromator graphite
_diffrn_radiation_source 'rotating anode, 50 kV, 40 mA, Multi-Layer Optics'
_diffrn_radiation_type MoK\a
_diffrn_radiation_wavelength 0.71073
_diffrn_reflns_av_R_equivalents 0.0793
_diffrn_reflns_av_sigmaI/netI 0.0556
_diffrn_reflns_limit_h_max 15
_diffrn_reflns_limit_h_min -15
_diffrn_reflns_limit_k_max 30
_diffrn_reflns_limit_k_min -30
_diffrn_reflns_limit_l_max 21
_diffrn_reflns_limit_l_min -21
_diffrn_reflns_number 57527
_diffrn_reflns_theta_full 30.00
_diffrn_reflns_theta_max 30.00
_diffrn_reflns_theta_min 2.95
_exptl_absorpt_coefficient_mu 0.924
_exptl_absorpt_correction_T_max 0.9132
_exptl_absorpt_correction_T_min 0.6271
_exptl_absorpt_correction_type multi-scan
_exptl_absorpt_process_details 'Bruker SADABS-2006/1'
_exptl_crystal_colour orange
_exptl_crystal_density_diffrn 1.356
_exptl_crystal_density_method 'not measured'
_exptl_crystal_description 'transparent parallelepiped'
_exptl_crystal_F_000 1453
_exptl_crystal_size_max 0.28
_exptl_crystal_size_mid 0.08
_exptl_crystal_size_min 0.06
_refine_diff_density_max 0.737
_refine_diff_density_min -0.795
_refine_diff_density_rms 0.088
_refine_ls_extinction_method none
_refine_ls_goodness_of_fit_ref 1.025
_refine_ls_hydrogen_treatment constr
_refine_ls_matrix_type full
_refine_ls_number_parameters 432
_refine_ls_number_reflns 9982
_refine_ls_number_restraints 2
_refine_ls_restrained_S_all 1.030
_refine_ls_R_factor_all 0.0790
_refine_ls_R_factor_gt 0.0513
_refine_ls_shift/su_max 0.001
_refine_ls_shift/su_mean 0.000
_refine_ls_structure_factor_coef Fsqd
_refine_ls_weighting_details 'calc w=1/[\s^2^(Fo^2^)+(0.0517P)^2^+4.8798P] where P=(Fo^2^+2Fc^2^)/3'
_refine_ls_weighting_scheme calc
_refine_ls_wR_factor_gt 0.1170
_refine_ls_wR_factor_ref 0.1317
_reflns_number_gt 7352
_reflns_number_total 9982
_reflns_threshold_expression >2sigma(I)
_cod_data_source_file ic8020172_si_002_1.cif
_cod_data_source_block 1
_cod_depositor_comments
;
The following automatic conversions were performed:
'_exptl_absorpt_correction_type' value 'Multi-Scan' changed to
'multi-scan' according to
'/home/saulius/struct/CIF-dictionaries/cif_core.dic' dictionary named
'cif_core.dic' version 2.4.1 from 2010-06-29.

Automatic conversion script
Id: cif_fix_enum 1527 2010-12-29 10:47:43Z saulius 
;
_cod_original_sg_symbol_H-M 'P 21/c'
_cod_original_formula_sum 'C33.60 H35 Cl2.20 N8 O0.40 Zn'
_cod_database_code 4301798

loop_
_symmetry_equiv_pos_as_xyz
'x, y, z'
'-x, y+1/2, -z+1/2'
'-x, -y, -z'
'x, -y-1/2, z-1/2'

loop_
_atom_site_label
_atom_site_type_symbol
_atom_site_fract_x
_atom_site_fract_y
_atom_site_fract_z
_atom_site_U_iso_or_equiv
_atom_site_adp_type
_atom_site_occupancy
_atom_site_symmetry_multiplicity
_atom_site_calc_flag
_atom_site_refinement_flags
_atom_site_disorder_assembly
_atom_site_disorder_group
Zn1 Zn 0.21365(3) 0.857547(13) 0.116737(19) 0.01707(8) Uani 1 1 d . . .
Cl1 Cl 0.30092(6) 0.77334(3) 0.06901(4) 0.02488(14) Uani 1 1 d . . .
N1 N 0.0968(2) 0.81764(10) 0.17665(14) 0.0195(4) Uani 1 1 d . . .
C1 C 0.1394(2) 0.79153(12) 0.26246(17) 0.0201(5) Uani 1 1 d . . .
N2 N 0.3395(2) 0.87897(10) 0.24467(14) 0.0193(4) Uani 1 1 d . . .
C2 C 0.2585(2) 0.80500(12) 0.33073(17) 0.0225(5) Uani 1 1 d . . .
H2 H 0.2790 0.7835 0.3882 0.027 Uiso 1 1 calc R . .
N3 N 0.27031(19) 0.94271(9) 0.07604(14) 0.0169(4) Uani 1 1 d . . .
C3 C 0.3505(2) 0.84700(11) 0.32275(17) 0.0198(5) Uani 1 1 d . . .
N4 N 0.04427(19) 0.88645(9) 0.01297(13) 0.0172(4) Uani 1 1 d . . .
C4 C 0.4714(2) 0.86594(12) 0.40274(17) 0.0228(5) Uani 1 1 d . . .
C5 C 0.5549(2) 0.89291(12) 0.34821(17) 0.0220(5) Uani 1 1 d . . .
C6 C 0.4503(2) 0.91209(11) 0.25743(17) 0.0187(5) Uani 1 1 d . . .
N7 N 0.4731(2) 0.95232(10) 0.20139(14) 0.0196(4) Uani 1 1 d . . .
C8 C 0.3839(2) 0.97108(11) 0.11783(17) 0.0176(4) Uani 1 1 d . . .
C9 C 0.4158(2) 1.02443(11) 0.07326(17) 0.0193(5) Uani 1 1 d . . .
C10 C 0.5349(2) 1.05633(12) 0.10993(18) 0.0216(5) Uani 1 1 d . . .
H10 H 0.5982 1.0429 0.1665 0.026 Uiso 1 1 calc R . .
C11 C 0.5580(3) 1.10694(12) 0.06278(19) 0.0244(5) Uani 1 1 d . . .
H11 H 0.6378 1.1283 0.0873 0.029 Uiso 1 1 calc R . .
C12 C 0.4655(3) 1.12761(12) -0.02121(19) 0.0243(5) Uani 1 1 d . . .
H12 H 0.4835 1.1625 -0.0528 0.029 Uiso 1 1 calc R . .
C13 C 0.3490(3) 1.09747(12) -0.05765(18) 0.0224(5) Uani 1 1 d . . .
H13 H 0.2866 1.1118 -0.1140 0.027 Uiso 1 1 calc R . .
C14 C 0.3223(2) 1.04501(11) -0.01107(17) 0.0185(5) Uani 1 1 d . . .
N15 N 0.2039(2) 1.01666(10) -0.04911(14) 0.0194(4) Uani 1 1 d . . .
C16 C 0.1851(2) 0.96755(11) -0.00442(17) 0.0179(5) Uani 1 1 d . . .
C17 C 0.0568(2) 0.93525(11) -0.04058(17) 0.0178(5) Uani 1 1 d . . .
N18 N -0.0308(2) 0.95624(10) -0.11717(14) 0.0192(4) Uani 1 1 d . . .
C19 C -0.1452(2) 0.92347(11) -0.14767(16) 0.0190(5) Uani 1 1 d . . .
C20 C -0.2415(3) 0.94131(12) -0.23265(17) 0.0224(5) Uani 1 1 d . . .
H20 H -0.2277 0.9757 -0.2670 0.027 Uiso 1 1 calc R . .
C21 C -0.3547(3) 0.90866(13) -0.26503(18) 0.0246(5) Uani 1 1 d . . .
H21 H -0.4189 0.9209 -0.3219 0.030 Uiso 1 1 calc R . .
C22 C -0.3780(2) 0.85721(12) -0.21579(18) 0.0234(5) Uani 1 1 d . . .
H22 H -0.4563 0.8347 -0.2403 0.028 Uiso 1 1 calc R . .
C23 C -0.2867(2) 0.83957(12) -0.13188(17) 0.0210(5) Uani 1 1 d . . .
H23 H -0.3030 0.8056 -0.0979 0.025 Uiso 1 1 calc R . .
C24 C -0.1687(2) 0.87243(11) -0.09678(17) 0.0178(5) Uani 1 1 d . . .
C25 C -0.0684(2) 0.85645(11) -0.01079(16) 0.0180(4) Uani 1 1 d . . .
N26 N -0.0961(2) 0.81019(10) 0.04143(14) 0.0200(4) Uani 1 1 d . . .
C27 C -0.0218(2) 0.79470(11) 0.12565(17) 0.0191(5) Uani 1 1 d . . .
C28 C -0.0630(3) 0.74259(12) 0.17706(18) 0.0229(5) Uani 1 1 d . . .
C29 C 0.0407(2) 0.74769(12) 0.27792(17) 0.0217(5) Uani 1 1 d . . .
C30 C 0.5346(3) 0.81316(14) 0.4709(2) 0.0327(6) Uani 1 1 d . . .
H30A H 0.4786 0.8011 0.5047 0.049 Uiso 1 1 calc R . .
H30B H 0.6172 0.8276 0.5150 0.049 Uiso 1 1 calc R . .
H30C H 0.5485 0.7769 0.4366 0.049 Uiso 1 1 calc R . .
C31 C 0.4301(3) 0.91819(15) 0.4560(2) 0.0322(6) Uani 1 1 d . . .
H31A H 0.3925 0.9530 0.4137 0.048 Uiso 1 1 calc R . .
H31B H 0.5053 0.9330 0.5075 0.048 Uiso 1 1 calc R . .
H31C H 0.3666 0.9015 0.4804 0.048 Uiso 1 1 calc R . .
C32 C 0.6324(3) 0.84105(14) 0.3220(2) 0.0316(6) Uani 1 1 d . . .
H32A H 0.6700 0.8579 0.2783 0.047 Uiso 1 1 calc R . .
H32B H 0.5754 0.8061 0.2930 0.047 Uiso 1 1 calc R . .
H32C H 0.7010 0.8263 0.3780 0.047 Uiso 1 1 calc R . .
C33 C 0.6453(3) 0.94646(14) 0.3960(2) 0.0319(6) Uani 1 1 d . . .
H33A H 0.6960 0.9586 0.3583 0.048 Uiso 1 1 calc R . .
H33B H 0.7029 0.9327 0.4573 0.048 Uiso 1 1 calc R . .
H33C H 0.5949 0.9824 0.4031 0.048 Uiso 1 1 calc R . .
C34 C -0.0536(3) 0.68158(13) 0.1262(2) 0.0343(7) Uani 1 1 d . . .
H34A H -0.0741 0.6458 0.1582 0.051 Uiso 1 1 calc R . .
H34B H 0.0337 0.6770 0.1260 0.051 Uiso 1 1 calc R . .
H34C H -0.1145 0.6833 0.0621 0.051 Uiso 1 1 calc R . .
C35 C -0.2022(3) 0.75120(15) 0.1716(2) 0.0312(6) Uani 1 1 d . . .
H35A H -0.2100 0.7908 0.2012 0.047 Uiso 1 1 calc R . .
H35B H -0.2261 0.7165 0.2038 0.047 Uiso 1 1 calc R . .
H35C H -0.2594 0.7518 0.1065 0.047 Uiso 1 1 calc R . .
C36 C 0.1023(3) 0.68475(13) 0.31929(19) 0.0276(6) Uani 1 1 d . . .
H36A H 0.1501 0.6679 0.2821 0.041 Uiso 1 1 calc R . .
H36B H 0.0351 0.6551 0.3189 0.041 Uiso 1 1 calc R . .
H36C H 0.1610 0.6912 0.3832 0.041 Uiso 1 1 calc R . .
C37 C -0.0091(3) 0.78005(14) 0.34839(19) 0.0283(6) Uani 1 1 d . . .
H37A H 0.0615 0.7846 0.4080 0.042 Uiso 1 1 calc R . .
H37B H -0.0773 0.7546 0.3568 0.042 Uiso 1 1 calc R . .
H37C H -0.0432 0.8215 0.3250 0.042 Uiso 1 1 calc R . .
C40 C -0.0509(4) 0.9668(2) 0.2763(4) 0.0453(14) Uani 0.60 1 d PD A 1
H40A H -0.1095 0.9307 0.2687 0.054 Uiso 0.60 1 calc PR A 1
H40B H -0.0345 0.9719 0.2177 0.054 Uiso 0.60 1 calc PR A 1
Cl41 Cl -0.12649(16) 1.03401(8) 0.29568(14) 0.0609(5) Uani 0.60 1 d PD A 1
Cl42 Cl 0.09362(16) 0.95051(9) 0.36562(13) 0.0595(4) Uani 0.60 1 d PD A 1
O50 O -0.0588(10) 0.9329(4) 0.2344(5) 0.081(3) Uani 0.40 1 d P B 2

loop_
_atom_site_aniso_label
_atom_site_aniso_U_11
_atom_site_aniso_U_22
_atom_site_aniso_U_33
_atom_site_aniso_U_23
_atom_site_aniso_U_13
_atom_site_aniso_U_12
Zn1 0.01941(14) 0.01747(13) 0.01453(13) 0.00081(11) 0.00629(10) -0.00154(11)
Cl1 0.0287(3) 0.0213(3) 0.0264(3) -0.0027(2) 0.0120(3) 0.0009(2)
N1 0.0196(10) 0.0225(10) 0.0171(9) 0.0024(8) 0.0073(8) -0.0024(8)
C1 0.0227(12) 0.0195(11) 0.0198(11) 0.0011(9) 0.0097(10) -0.0005(9)
N2 0.0206(10) 0.0199(9) 0.0169(9) 0.0000(8) 0.0061(8) -0.0021(8)
C2 0.0253(13) 0.0258(12) 0.0161(11) 0.0025(10) 0.0069(10) 0.0000(10)
N3 0.0184(10) 0.0160(9) 0.0176(9) 0.0000(7) 0.0079(8) 0.0000(7)
C3 0.0227(12) 0.0200(12) 0.0163(11) 0.0003(9) 0.0063(9) 0.0016(9)
N4 0.0207(10) 0.0168(9) 0.0149(9) -0.0002(7) 0.0074(8) -0.0005(8)
C4 0.0220(12) 0.0260(13) 0.0175(11) 0.0012(10) 0.0036(9) -0.0014(10)
C5 0.0200(12) 0.0248(12) 0.0196(12) 0.0014(10) 0.0052(10) 0.0001(10)
C6 0.0202(11) 0.0183(11) 0.0179(11) -0.0019(9) 0.0072(9) 0.0010(9)
N7 0.0217(10) 0.0193(10) 0.0189(10) -0.0015(8) 0.0084(8) -0.0007(8)
C8 0.0201(11) 0.0168(11) 0.0187(11) -0.0018(9) 0.0103(9) 0.0008(9)
C9 0.0221(12) 0.0167(11) 0.0229(12) -0.0014(9) 0.0126(10) -0.0004(9)
C10 0.0224(12) 0.0212(12) 0.0233(12) -0.0033(10) 0.0108(10) -0.0014(9)
C11 0.0255(13) 0.0213(12) 0.0317(14) -0.0047(10) 0.0167(11) -0.0040(10)
C12 0.0320(14) 0.0171(11) 0.0315(14) 0.0018(10) 0.0210(12) -0.0003(10)
C13 0.0286(13) 0.0185(11) 0.0243(12) 0.0038(10) 0.0146(11) 0.0023(10)
C14 0.0225(12) 0.0147(10) 0.0218(11) -0.0011(9) 0.0123(10) 0.0002(9)
N15 0.0246(10) 0.0175(9) 0.0182(10) 0.0008(8) 0.0104(8) 0.0004(8)
C16 0.0225(12) 0.0149(10) 0.0179(11) 0.0000(9) 0.0092(9) 0.0022(9)
C17 0.0217(12) 0.0163(10) 0.0176(11) -0.0008(9) 0.0099(9) 0.0003(9)
N18 0.0224(10) 0.0197(10) 0.0164(9) 0.0009(8) 0.0078(8) 0.0012(8)
C19 0.0216(12) 0.0205(11) 0.0164(11) -0.0010(9) 0.0085(9) 0.0026(9)
C20 0.0265(13) 0.0233(12) 0.0173(11) 0.0030(10) 0.0076(10) 0.0060(10)
C21 0.0238(13) 0.0307(14) 0.0169(11) -0.0021(10) 0.0042(10) 0.0048(11)
C22 0.0214(12) 0.0251(12) 0.0215(12) -0.0053(10) 0.0051(10) -0.0002(10)
C23 0.0222(12) 0.0222(12) 0.0191(11) -0.0028(9) 0.0077(10) 0.0008(9)
C24 0.0202(11) 0.0182(11) 0.0164(10) -0.0012(9) 0.0083(9) 0.0025(9)
C25 0.0215(11) 0.0161(10) 0.0178(11) -0.0014(9) 0.0090(9) 0.0005(9)
N26 0.0213(10) 0.0208(10) 0.0190(10) 0.0027(8) 0.0085(8) -0.0006(8)
C27 0.0205(11) 0.0191(11) 0.0196(11) -0.0009(9) 0.0095(9) -0.0025(9)
C28 0.0248(12) 0.0229(12) 0.0192(11) 0.0029(10) 0.0055(10) -0.0041(10)
C29 0.0233(12) 0.0232(12) 0.0193(11) 0.0049(9) 0.0084(10) -0.0031(10)
C30 0.0276(14) 0.0344(15) 0.0286(14) 0.0114(12) 0.0008(12) -0.0022(12)
C31 0.0360(16) 0.0374(16) 0.0230(13) -0.0073(12) 0.0102(12) -0.0035(13)
C32 0.0267(14) 0.0336(15) 0.0354(15) 0.0055(12) 0.0122(12) 0.0079(11)
C33 0.0299(14) 0.0351(15) 0.0236(13) 0.0007(12) 0.0009(11) -0.0075(12)
C34 0.0488(18) 0.0233(13) 0.0258(14) 0.0003(11) 0.0069(13) -0.0023(13)
C35 0.0253(13) 0.0405(16) 0.0254(14) 0.0100(12) 0.0062(11) -0.0085(12)
C36 0.0295(14) 0.0256(13) 0.0254(13) 0.0078(11) 0.0071(11) -0.0028(11)
C37 0.0267(14) 0.0347(15) 0.0255(13) 0.0016(11) 0.0117(11) -0.0030(11)
C40 0.059(4) 0.033(3) 0.045(3) 0.011(3) 0.021(3) -0.009(3)
Cl41 0.0503(9) 0.0474(9) 0.0848(13) 0.0131(9) 0.0239(9) 0.0023(7)
Cl42 0.0534(9) 0.0626(10) 0.0576(10) 0.0232(8) 0.0136(8) 0.0083(8)
O50 0.157(9) 0.041(4) 0.036(4) 0.019(3) 0.024(5) 0.011(5)

loop_
_atom_type_symbol
_atom_type_description
_atom_type_scat_dispersion_real
_atom_type_scat_dispersion_imag
_atom_type_scat_source
C C 0.0033 0.0016 'International Tables Vol C Tables 4.2.6.8 and 6.1.1.4'
H H 0.0000 0.0000 'International Tables Vol C Tables 4.2.6.8 and 6.1.1.4'
N N 0.0061 0.0033 'International Tables Vol C Tables 4.2.6.8 and 6.1.1.4'
Cl Cl 0.1484 0.1585 'International Tables Vol C Tables 4.2.6.8 and 6.1.1.4'
Zn Zn 0.2839 1.4301 'International Tables Vol C Tables 4.2.6.8 and 6.1.1.4'
O O 0.0106 0.0060 'International Tables Vol C Tables 4.2.6.8 and 6.1.1.4'

loop_
_geom_angle_atom_site_label_1
_geom_angle_atom_site_label_2
_geom_angle_atom_site_label_3
_geom_angle
_geom_angle_site_symmetry_1
_geom_angle_site_symmetry_3
_geom_angle_publ_flag
N2 Zn1 N1 89.21(8) . . ?
N2 Zn1 N4 143.54(8) . . ?
N1 Zn1 N4 85.46(8) . . ?
N2 Zn1 N3 85.24(8) . . ?
N1 Zn1 N3 144.18(8) . . ?
N4 Zn1 N3 78.50(8) . . ?
N2 Zn1 Cl1 105.32(6) . . ?
N1 Zn1 Cl1 103.36(6) . . ?
N4 Zn1 Cl1 111.01(6) . . ?
N3 Zn1 Cl1 112.24(6) . . ?
C1 N1 C27 110.2(2) . . ?
C1 N1 Zn1 123.86(17) . . ?
C27 N1 Zn1 122.30(16) . . ?
N1 C1 C2 123.9(2) . . ?
N1 C1 C29 112.5(2) . . ?
C2 C1 C29 123.5(2) . . ?
C3 N2 C6 109.9(2) . . ?
C3 N2 Zn1 124.42(17) . . ?
C6 N2 Zn1 122.10(16) . . ?
C1 C2 C3 126.4(2) . . ?
C8 N3 C16 119.3(2) . . ?
C8 N3 Zn1 125.56(16) . . ?
C16 N3 Zn1 114.90(15) . . ?
N2 C3 C2 124.4(2) . . ?
N2 C3 C4 111.1(2) . . ?
C2 C3 C4 124.3(2) . . ?
C25 N4 C17 119.1(2) . . ?
C25 N4 Zn1 124.94(16) . . ?
C17 N4 Zn1 115.43(16) . . ?
C3 C4 C30 114.8(2) . . ?
C3 C4 C31 106.0(2) . . ?
C30 C4 C31 108.5(2) . . ?
C3 C4 C5 100.8(2) . . ?
C30 C4 C5 115.0(2) . . ?
C31 C4 C5 111.3(2) . . ?
C6 C5 C33 113.5(2) . . ?
C6 C5 C32 105.6(2) . . ?
C33 C5 C32 109.1(2) . . ?
C6 C5 C4 100.66(19) . . ?
C33 C5 C4 115.6(2) . . ?
C32 C5 C4 111.8(2) . . ?
N7 C6 N2 128.3(2) . . ?
N7 C6 C5 121.3(2) . . ?
N2 C6 C5 110.3(2) . . ?
C6 N7 C8 124.4(2) . . ?
N3 C8 N7 124.1(2) . . ?
N3 C8 C9 118.6(2) . . ?
N7 C8 C9 117.3(2) . . ?
C14 C9 C10 119.7(2) . . ?
C14 C9 C8 117.3(2) . . ?
C10 C9 C8 123.0(2) . . ?
C11 C10 C9 119.4(2) . . ?
C10 C11 C12 121.2(2) . . ?
C13 C12 C11 120.3(2) . . ?
C12 C13 C14 120.0(2) . . ?
N15 C14 C9 122.3(2) . . ?
N15 C14 C13 118.2(2) . . ?
C9 C14 C13 119.4(2) . . ?
C16 N15 C14 115.8(2) . . ?
N15 C16 N3 126.5(2) . . ?
N15 C16 C17 118.7(2) . . ?
N3 C16 C17 114.7(2) . . ?
N18 C17 N4 126.8(2) . . ?
N18 C17 C16 118.7(2) . . ?
N4 C17 C16 114.4(2) . . ?
C17 N18 C19 115.7(2) . . ?
N18 C19 C20 118.8(2) . . ?
N18 C19 C24 122.0(2) . . ?
C20 C19 C24 119.2(2) . . ?
C21 C20 C19 119.7(2) . . ?
C20 C21 C22 121.5(2) . . ?
C23 C22 C21 120.0(2) . . ?
C22 C23 C24 119.7(2) . . ?
C23 C24 C19 119.8(2) . . ?
C23 C24 C25 123.1(2) . . ?
C19 C24 C25 117.1(2) . . ?
N4 C25 N26 124.5(2) . . ?
N4 C25 C24 119.0(2) . . ?
N26 C25 C24 116.5(2) . . ?
C27 N26 C25 124.4(2) . . ?
N26 C27 N1 128.4(2) . . ?
N26 C27 C28 119.8(2) . . ?
N1 C27 C28 111.8(2) . . ?
C27 C28 C35 111.6(2) . . ?
C27 C28 C34 105.3(2) . . ?
C35 C28 C34 108.9(2) . . ?
C27 C28 C29 102.17(19) . . ?
C35 C28 C29 114.7(2) . . ?
C34 C28 C29 113.7(2) . . ?
C1 C29 C36 111.0(2) . . ?
C1 C29 C37 107.1(2) . . ?
C36 C29 C37 108.5(2) . . ?
C1 C29 C28 101.81(19) . . ?
C36 C29 C28 114.2(2) . . ?
C37 C29 C28 113.8(2) . . ?
Cl42 C40 Cl41 113.4(4) . . ?

loop_
_geom_bond_atom_site_label_1
_geom_bond_atom_site_label_2
_geom_bond_distance
_geom_bond_site_symmetry_2
_geom_bond_publ_flag
Zn1 N2 2.025(2) . ?
Zn1 N1 2.033(2) . ?
Zn1 N4 2.088(2) . ?
Zn1 N3 2.094(2) . ?
Zn1 Cl1 2.2876(7) . ?
N1 C1 1.356(3) . ?
N1 C27 1.367(3) . ?
C1 C2 1.400(4) . ?
C1 C29 1.527(3) . ?
N2 C3 1.351(3) . ?
N2 C6 1.376(3) . ?
C2 C3 1.401(4) . ?
N3 C8 1.344(3) . ?
N3 C16 1.373(3) . ?
C3 C4 1.523(3) . ?
N4 C25 1.340(3) . ?
N4 C17 1.367(3) . ?
C4 C30 1.531(4) . ?
C4 C31 1.549(4) . ?
C4 C5 1.569(4) . ?
C5 C6 1.525(3) . ?
C5 C33 1.530(4) . ?
C5 C32 1.545(4) . ?
C6 N7 1.306(3) . ?
N7 C8 1.377(3) . ?
C8 C9 1.439(3) . ?
C9 C14 1.416(4) . ?
C9 C10 1.420(3) . ?
C10 C11 1.377(4) . ?
C11 C12 1.409(4) . ?
C12 C13 1.378(4) . ?
C13 C14 1.419(3) . ?
C14 N15 1.380(3) . ?
N15 C16 1.312(3) . ?
C16 C17 1.506(3) . ?
C17 N18 1.315(3) . ?
N18 C19 1.382(3) . ?
C19 C20 1.419(3) . ?
C19 C24 1.421(3) . ?
C20 C21 1.371(4) . ?
C21 C22 1.411(4) . ?
C22 C23 1.384(4) . ?
C23 C24 1.418(4) . ?
C24 C25 1.439(3) . ?
C25 N26 1.378(3) . ?
N26 C27 1.310(3) . ?
C27 C28 1.529(3) . ?
C28 C35 1.537(4) . ?
C28 C34 1.543(4) . ?
C28 C29 1.577(4) . ?
C29 C36 1.541(4) . ?
C29 C37 1.548(4) . ?
C40 Cl42 1.742(5) . ?
C40 Cl41 1.743(5) . ?
